data_4081470
loop_
_publ_author_name
'Gruber, Stefan'
'Neuburger, Markus'
'Pfaltz, Andreas'

_publ_section_title
;
 Characterization and Reactivity Studies of Dinuclear Iridium Hydride
 Complexes Prepared from Iridium Catalysts with N,P and C,N Ligands under
 Hydrogenation Conditions
;
_journal_issue 16
_journal_name_full Organometallics
_journal_page_first 4702
_journal_paper_doi 10.1021/om4007467
_journal_volume 32
_journal_year 2013
_chemical_absolute_configuration ad
_chemical_formula_moiety '2(C32 H12 B F24), C43.48 H58.95 Cl2.95 Ir2 N2 O4 P2, 1.52(C H2 Cl2)'
_chemical_formula_sum 'C109 H86 B2 Cl6 F48 Ir2 N2 O4 P2'
_chemical_formula_weight 3080.53
_space_group_IT_number 1
_symmetry_cell_setting triclinic
_symmetry_space_group_name_Hall 'P 1'
_symmetry_space_group_name_H-M 'P 1'
_atom_sites_solution_hydrogens difmap
_atom_sites_solution_primary direct
_cell_angle_alpha 103.794(4)
_cell_angle_beta 90.144(4)
_cell_angle_gamma 107.081(4)
_cell_formula_units_Z 1
_cell_length_a 13.3861(9)
_cell_length_b 14.7080(10)
_cell_length_c 16.6176(11)
_cell_measurement_reflns_used 9673
_cell_measurement_temperature 123
_cell_measurement_theta_max 35
_cell_measurement_theta_min 3
_cell_volume 3027.9(4)
_computing_cell_refinement 'Apex2 (Bruker AXS, 2006)'
_computing_data_collection 'Apex2 (Bruker AXS, 2006)'
_computing_data_reduction 'Apex2 (Bruker AXS, 2006)'
_computing_molecular_graphics 'CAMERON (Watkin et al., 1996)'
_computing_publication_material 'CRYSTALS (Betteridge et al., 2003)'
_computing_structure_refinement 'CRYSTALS (Betteridge et al., 2003)'
_computing_structure_solution 'SIR92 (Altomare et al., 1994)'
_diffrn_ambient_temperature 123
_diffrn_measured_fraction_theta_full 0.995
_diffrn_measured_fraction_theta_max 0.988
_diffrn_measurement_device Area
_diffrn_measurement_device_type 'Bruker Kappa Apex2'
_diffrn_measurement_method '\f & \w scans'
_diffrn_radiation_monochromator graphite
_diffrn_radiation_type 'Mo K\a'
_diffrn_radiation_wavelength 0.71073
_diffrn_reflns_av_R_equivalents 0.033
_diffrn_reflns_limit_h_max 20
_diffrn_reflns_limit_h_min -20
_diffrn_reflns_limit_k_max 22
_diffrn_reflns_limit_k_min -22
_diffrn_reflns_limit_l_max 25
_diffrn_reflns_limit_l_min -25
_diffrn_reflns_number 72716
_diffrn_reflns_theta_full 28.016
_diffrn_reflns_theta_max 32.577
_diffrn_reflns_theta_min 1.596
_diffrn_standards_number 0
_exptl_absorpt_coefficient_mu 2.479
_exptl_absorpt_correction_T_max 0.88
_exptl_absorpt_correction_T_min 0.72
_exptl_absorpt_correction_type multi-scan
_exptl_absorpt_process_details 'SADABS (Siemens, 1996)'
_exptl_crystal_colour yellow
_exptl_crystal_density_diffrn 1.689
_exptl_crystal_density_method 'not measured'
_exptl_crystal_description block
_exptl_crystal_F_000 1514.000
_exptl_crystal_size_max 0.170
_exptl_crystal_size_mid 0.130
_exptl_crystal_size_min 0.050
_refine_diff_density_max 3.90
_refine_diff_density_min -1.40
_refine_ls_abs_structure_details 'Flack (1983), 20879 Friedel-pairs'
_refine_ls_abs_structure_Flack 0.003(3)
_refine_ls_extinction_method None
_refine_ls_goodness_of_fit_ref 1.1125
_refine_ls_hydrogen_treatment constr
_refine_ls_matrix_type full
_refine_ls_number_parameters 1744
_refine_ls_number_reflns 34145
_refine_ls_number_restraints 427
_refine_ls_R_factor_all 0.0454
_refine_ls_R_factor_gt 0.0352
_refine_ls_shift/su_max 0.0094948
_refine_ls_shift/su_mean 0.0000981
_refine_ls_structure_factor_coef F
_refine_ls_weighting_details
;
 Method, part 1, Chebychev polynomial, (Watkin, 1994, Prince, 1982) 
 [weight] = 1.0/[A~0~*T~0~(x)+A~1~*T~1~(x) ... +A~n-1~]*T~n-1~(x)] 
 where A~i~ are the Chebychev coefficients listed below and x= Fcalc/Fmax 
 Method = Robust Weighting (Prince, 1982) 
 W = [weight] * [1-(deltaF/6*sigmaF)^2^]^2^ 
 A~i~ are: 
 0.203 0.124 0.703E-01 
;
_refine_ls_weighting_scheme calc
_refine_ls_wR_factor_all 0.0548
_refine_ls_wR_factor_gt 0.0382
_refine_ls_wR_factor_ref 0.0374
_reflns_limit_h_max 20
_reflns_limit_h_min -20
_reflns_limit_k_max 22
_reflns_limit_k_min -22
_reflns_limit_l_max 25
_reflns_limit_l_min -25
_reflns_number_gt 35652
_reflns_number_total 42682
_reflns_threshold_expression I>2.0\s(I)
_oxford_diffrn_Wilson_B_factor 1.57
_oxford_diffrn_Wilson_scale 171.25
_oxford_refine_ls_r_factor_ref 0.0339
_oxford_refine_ls_scale 0.08262(4)
_oxford_reflns_number_all 42604
_oxford_reflns_threshold_expression_ref I>0.0\s(I)
_cod_data_source_file om4007467_si_002.cif
_cod_data_source_block 1
_cod_database_code 4081470

loop_
_symmetry_equiv_pos_as_xyz
x,y,z

loop_
_atom_site_label
_atom_site_type_symbol
_atom_site_fract_x
_atom_site_fract_y
_atom_site_fract_z
_atom_site_U_iso_or_equiv
_atom_site_occupancy
_atom_site_adp_type
_atom_site_refinement_flags_posn
_atom_site_refinement_flags_adp
_atom_site_refinement_flags_occupancy
_atom_site_disorder_assembly
_atom_site_disorder_group
Ir1 Ir 0.27460(4) 0.16168(4) 0.48070(3) 0.0195 1.0000 Uani . . . . .
Ir2 Ir 0.46607(4) 0.15775(4) 0.51498(3) 0.0229 1.0000 Uani D . . . .
P1 P 0.12951(12) 0.14411(12) 0.54544(9) 0.0195 1.0000 Uani . . . . .
P2 P 0.60581(12) 0.16473(13) 0.44616(10) 0.0238 1.0000 Uani . . . . .
N1 N 0.1983(4) 0.1699(4) 0.3751(3) 0.0214 1.0000 Uani . . . . .
N2 N 0.5478(4) 0.1567(4) 0.6215(3) 0.0230 1.0000 Uani . . . . .
O1 O 0.0721(3) 0.1652(3) 0.2843(2) 0.0358 1.0000 Uani . . . . .
O2 O 0.0300(3) 0.1422(3) 0.4891(3) 0.0250 1.0000 Uani . . . . .
O3 O 0.6765(3) 0.1931(3) 0.7181(2) 0.0315 1.0000 Uani . . . . .
O4 O 0.7051(3) 0.1639(4) 0.5001(2) 0.0282 1.0000 Uani . . . . .
C1 C 0.2562(4) 0.2046(4) 0.3055(3) 0.0256 1.0000 Uani . . . . .
C2 C 0.3105(3) 0.1309(3) 0.2603(2) 0.0286 1.0000 Uani . . . . .
C3 C 0.3818(4) 0.1756(5) 0.1989(3) 0.0435 1.0000 Uani . . . . .
C4 C 0.2338(5) 0.0310(4) 0.2188(4) 0.0508 1.0000 Uani . . . . .
C5 C 0.1699(4) 0.2164(5) 0.2529(3) 0.0400 1.0000 Uani . . . . .
C6 C 0.0988(5) 0.1478(5) 0.3555(3) 0.0242 1.0000 Uani . . . . .
C7 C 0.0078(5) 0.0989(5) 0.3998(4) 0.0294 1.0000 Uani . . . . .
C8 C -0.0892(6) 0.1218(7) 0.3786(5) 0.0463 1.0000 Uani . . . . .
C9 C -0.0063(5) -0.0114(5) 0.3793(4) 0.0388 1.0000 Uani . . . . .
C10 C 0.0882(5) 0.0399(5) 0.5896(4) 0.0265 1.0000 Uani . . . . .
C11 C 0.0007(5) 0.0302(5) 0.6360(4) 0.0313 1.0000 Uani . . . . .
C12 C -0.0344(5) -0.0493(4) 0.6710(4) 0.0381 1.0000 Uani . . . . .
C13 C 0.0182(5) -0.1187(4) 0.6610(4) 0.0373 1.0000 Uani . . . . .
C14 C 0.1051(5) -0.1105(5) 0.6142(4) 0.0384 1.0000 Uani . . . . .
C15 C 0.1387(5) -0.0325(4) 0.5780(4) 0.0282 1.0000 Uani . . . . .
C16 C 0.1329(4) 0.2479(4) 0.6296(3) 0.0214 1.0000 Uani . . . . .
C17 C 0.1739(5) 0.2544(5) 0.7086(4) 0.0334 1.0000 Uani . . . . .
C18 C 0.1831(6) 0.3390(5) 0.7722(4) 0.0407 1.0000 Uani . . . . .
C19 C 0.1499(5) 0.4137(5) 0.7563(4) 0.0391 1.0000 Uani . . . . .
C20 C 0.1091(5) 0.4080(4) 0.6782(4) 0.0366 1.0000 Uani . . . . .
C21 C 0.1021(5) 0.3256(5) 0.6152(3) 0.0294 1.0000 Uani . . . . .
C22 C 0.4912(4) 0.1444(4) 0.6979(3) 0.0235 1.0000 Uani . . . . .
C23 C 0.4108(3) 0.0443(3) 0.6868(3) 0.0304 1.0000 Uani . . . . .
C24 C 0.3456(4) 0.0440(5) 0.7618(3) 0.0453 1.0000 Uani . . . . .
C25 C 0.4592(5) -0.0392(4) 0.6702(4) 0.0465 1.0000 Uani . . . . .
C26 C 0.5833(3) 0.1676(4) 0.7634(2) 0.0299 1.0000 Uani . . . . .
C27 C 0.6451(5) 0.1836(5) 0.6398(4) 0.0251 1.0000 Uani . . . . .
C28 C 0.7335(4) 0.2145(5) 0.5852(4) 0.0284 1.0000 Uani . . . . .
C29 C 0.7635(5) 0.3253(5) 0.5984(4) 0.0426 1.0000 Uani . . . . .
C30 C 0.8276(5) 0.1838(7) 0.6094(4) 0.0475 1.0000 Uani . . . . .
C31 C 0.5928(5) 0.0540(5) 0.3652(4) 0.0347 1.0000 Uani . . . . .
C32 C 0.6213(7) -0.0236(6) 0.3820(5) 0.0487 1.0000 Uani . . . . .
C33 C 0.6014(8) -0.1110(6) 0.3208(6) 0.0652 1.0000 Uani . . . . .
C34 C 0.5563(8) -0.1207(7) 0.2437(5) 0.0735 1.0000 Uani . . . . .
C35 C 0.5275(8) -0.0442(7) 0.2271(5) 0.0671 1.0000 Uani . . . . .
C36 C 0.5474(6) 0.0436(6) 0.2863(4) 0.0436 1.0000 Uani . . . . .
C37 C 0.6494(5) 0.2649(5) 0.3954(4) 0.0286 1.0000 Uani . . . . .
C38 C 0.7329(5) 0.2633(6) 0.3438(4) 0.0399 1.0000 Uani . . . . .
C39 C 0.7681(5) 0.3373(6) 0.3036(4) 0.0443 1.0000 Uani . . . . .
C40 C 0.7226(6) 0.4104(5) 0.3126(4) 0.0485 1.0000 Uani . . . . .
C41 C 0.6415(6) 0.4126(5) 0.3622(4) 0.0444 1.0000 Uani . . . . .
C42 C 0.6030(6) 0.3363(5) 0.4036(4) 0.0381 1.0000 Uani . . . . .
C43 C 0.3926(4) 0.4131(4) 0.6149(3) 0.0406 1.0000 Uani . . . . .
Cl1 Cl 0.32734(11) 0.35297(11) 0.51124(9) 0.0324 1.0000 Uani . . . . .
Cl2 Cl 0.51037(15) 0.49830(17) 0.60755(13) 0.0760 1.0000 Uani . . . . .
H1 H 0.2433 0.0511 0.4567 0.0500 1.0000 Uiso R . . . .
H2 H 0.3387 0.1594 0.5723 0.0500 1.0000 Uiso R . . . .
H3 H 0.4965 0.2675 0.5475 0.0500 1.0000 Uiso R . . . .
H4 H 0.4110 0.1575 0.4207 0.0500 1.0000 Uiso R . . . .
H11 H 0.3085 0.2672 0.3275 0.0318 1.0000 Uiso R . . . .
H21 H 0.3558 0.1213 0.3006 0.0347 1.0000 Uiso R . . . .
H31 H 0.3387 0.1856 0.1582 0.0687 1.0000 Uiso R . . . .
H32 H 0.4301 0.2378 0.2269 0.0684 1.0000 Uiso R . . . .
H33 H 0.4180 0.1316 0.1731 0.0692 1.0000 Uiso R . . . .
H41 H 0.1868 0.0050 0.2570 0.0768 1.0000 Uiso R . . . .
H42 H 0.2705 -0.0153 0.1956 0.0770 1.0000 Uiso R . . . .
H43 H 0.1922 0.0369 0.1743 0.0770 1.0000 Uiso R . . . .
H51 H 0.1762 0.2854 0.2615 0.0476 1.0000 Uiso R . . . .
H52 H 0.1690 0.1850 0.1948 0.0474 1.0000 Uiso R . . . .
H81 H -0.1441 0.0877 0.4087 0.0638 1.0000 Uiso R . . . .
H82 H -0.0793 0.1920 0.3947 0.0639 1.0000 Uiso R . . . .
H83 H -0.1088 0.0965 0.3198 0.0639 1.0000 Uiso R . . . .
H91 H 0.0542 -0.0272 0.3924 0.0594 1.0000 Uiso R . . . .
H92 H -0.0627 -0.0421 0.4088 0.0598 1.0000 Uiso R . . . .
H93 H -0.0263 -0.0379 0.3212 0.0600 1.0000 Uiso R . . . .
H111 H -0.0323 0.0774 0.6443 0.0416 1.0000 Uiso R . . . .
H121 H -0.0938 -0.0564 0.7002 0.0463 1.0000 Uiso R . . . .
H131 H -0.0054 -0.1717 0.6852 0.0478 1.0000 Uiso R . . . .
H141 H 0.1399 -0.1572 0.6082 0.0450 1.0000 Uiso R . . . .
H151 H 0.1949 -0.0291 0.5467 0.0314 1.0000 Uiso R . . . .
H171 H 0.1959 0.2042 0.7171 0.0386 1.0000 Uiso R . . . .
H181 H 0.2104 0.3444 0.8240 0.0497 1.0000 Uiso R . . . .
H191 H 0.1565 0.4705 0.7983 0.0468 1.0000 Uiso R . . . .
H201 H 0.0882 0.4585 0.6677 0.0421 1.0000 Uiso R . . . .
H211 H 0.0735 0.3208 0.5636 0.0330 1.0000 Uiso R . . . .
H221 H 0.4560 0.1945 0.7150 0.0280 1.0000 Uiso R . . . .
H231 H 0.3641 0.0313 0.6378 0.0366 1.0000 Uiso R . . . .
H241 H 0.3905 0.0608 0.8120 0.0698 1.0000 Uiso R . . . .
H242 H 0.3070 0.0897 0.7658 0.0698 1.0000 Uiso R . . . .
H243 H 0.2962 -0.0204 0.7550 0.0699 1.0000 Uiso R . . . .
H251 H 0.5112 -0.0279 0.6315 0.0717 1.0000 Uiso R . . . .
H252 H 0.4921 -0.0415 0.7214 0.0717 1.0000 Uiso R . . . .
H253 H 0.4077 -0.0996 0.6461 0.0717 1.0000 Uiso R . . . .
H261 H 0.5828 0.2219 0.8087 0.0373 1.0000 Uiso R . . . .
H262 H 0.5804 0.1108 0.7846 0.0365 1.0000 Uiso R . . . .
H291 H 0.7061 0.3448 0.5832 0.0642 1.0000 Uiso R . . . .
H292 H 0.7861 0.3544 0.6555 0.0640 1.0000 Uiso R . . . .
H293 H 0.8201 0.3449 0.5658 0.0638 1.0000 Uiso R . . . .
H301 H 0.8040 0.1133 0.6032 0.0736 1.0000 Uiso R . . . .
H302 H 0.8814 0.2005 0.5714 0.0737 1.0000 Uiso R . . . .
H303 H 0.8542 0.2183 0.6654 0.0737 1.0000 Uiso R . . . .
H321 H 0.6510 -0.0184 0.4343 0.0567 1.0000 Uiso R . . . .
H331 H 0.6200 -0.1631 0.3315 0.0738 1.0000 Uiso R . . . .
H341 H 0.5439 -0.1787 0.2029 0.0877 1.0000 Uiso R . . . .
H351 H 0.4939 -0.0516 0.1770 0.0778 1.0000 Uiso R . . . .
H361 H 0.5351 0.0968 0.2745 0.0508 1.0000 Uiso R . . . .
H381 H 0.7628 0.2125 0.3378 0.0478 1.0000 Uiso R . . . .
H391 H 0.8232 0.3369 0.2701 0.0533 1.0000 Uiso R . . . .
H401 H 0.7462 0.4604 0.2850 0.0602 1.0000 Uiso R . . . .
H411 H 0.6091 0.4616 0.3685 0.0539 1.0000 Uiso R . . . .
H421 H 0.5467 0.3353 0.4352 0.0480 1.0000 Uiso R . . . .
H431 H 0.3504 0.4468 0.6467 0.0403 1.0000 Uiso R . . . .
H432 H 0.4026 0.3661 0.6399 0.0399 1.0000 Uiso R . . . .
C110 C 0.3581(10) -0.0826(5) 0.3687(5) 0.1000 0.475(5) Uani D U P 5 1
Cl3 Cl 0.4046(4) -0.0273(4) 0.4778(3) 0.0640 0.475(5) Uani D U P 5 1
Cl4 Cl 0.2274(9) -0.1650(6) 0.3533(7) 0.1384 0.475(5) Uani D U P 5 1
C210 C 0.2719(7) -0.2569(6) 0.3318(4) 0.0991 0.525(5) Uani D U P 5 2
Cl103 Cl 0.2312(4) -0.1523(5) 0.3330(3) 0.0788 0.525(5) Uani D U P 5 2
Cl104 Cl 0.3139(5) -0.2621(3) 0.4310(5) 0.1363 0.525(5) Uani D U P 5 2
B1 B 0.6759(3) 0.7908(3) 0.8215(3) 0.0253 1.0000 Uani . . . . .
C44 C 0.5638(3) 0.8141(3) 0.8300(2) 0.0232 1.0000 Uani . . . . .
C45 C 0.5469(3) 0.8878(3) 0.8935(2) 0.0263 1.0000 Uani . . . . .
C46 C 0.4493(3) 0.9032(3) 0.9034(2) 0.0267 1.0000 Uani . . . . .
C47 C 0.3626(3) 0.8425(3) 0.8507(3) 0.0291 1.0000 Uani . . . . .
C48 C 0.3766(3) 0.7667(3) 0.7879(3) 0.0297 1.0000 Uani . . . . .
C49 C 0.4747(3) 0.7537(3) 0.7776(3) 0.0282 1.0000 Uani . . . . .
C50 C 0.4416(4) 0.9889(4) 0.9693(3) 0.0346 1.0000 Uani . . . . .
C51 C 0.2835(5) 0.7010(5) 0.7310(4) 0.0399 1.0000 Uani . . . . .
C52 C 0.6686(3) 0.7077(3) 0.8740(2) 0.0256 1.0000 Uani . . . . .
C53 C 0.7079(3) 0.7302(3) 0.9571(2) 0.0312 1.0000 Uani . . . . .
C54 C 0.6968(4) 0.6583(3) 1.0004(3) 0.0368 1.0000 Uani D U . . .
C55 C 0.6429(4) 0.5599(4) 0.9630(3) 0.0388 1.0000 Uani . . . . .
C56 C 0.6014(4) 0.5359(3) 0.8816(3) 0.0336 1.0000 Uani . . . . .
C57 C 0.6135(3) 0.6091(3) 0.8383(3) 0.0299 1.0000 Uani . . . . .
C59 C 0.5473(5) 0.4321(4) 0.8361(4) 0.0489 1.0000 Uani . . . . .
C60 C 0.7789(3) 0.8869(3) 0.8535(2) 0.0238 1.0000 Uani . . . . .
C61 C 0.7830(3) 0.9819(3) 0.8514(3) 0.0238 1.0000 Uani . . . . .
C62 C 0.8755(3) 1.0594(3) 0.8714(2) 0.0251 1.0000 Uani . . . . .
C63 C 0.9694(4) 1.0450(4) 0.8919(3) 0.0313 1.0000 Uani . . . . .
C64 C 0.9678(3) 0.9508(3) 0.8924(3) 0.0356 1.0000 Uani . . . . .
C65 C 0.8747(3) 0.8734(3) 0.8740(3) 0.0301 1.0000 Uani . . . . .
C66 C 0.8774(4) 1.1599(3) 0.8640(3) 0.0284 1.0000 Uani . . . . .
C67 C 1.0700(5) 0.9294(6) 0.9111(6) 0.0514 1.0000 Uani . . . . .
C68 C 0.6971(3) 0.7500(3) 0.7249(2) 0.0269 1.0000 Uani . . . . .
C69 C 0.7565(3) 0.6854(3) 0.7019(3) 0.0288 1.0000 Uani . . . . .
C70 C 0.7857(3) 0.6596(3) 0.6214(3) 0.0313 1.0000 Uani . . . . .
C71 C 0.7554(4) 0.6969(5) 0.5586(3) 0.0457 1.0000 Uani . . . . .
C72 C 0.6986(4) 0.7629(4) 0.5818(3) 0.0483 1.0000 Uani D U . . .
C73 C 0.6693(4) 0.7882(4) 0.6614(3) 0.0362 1.0000 Uani . . . . .
C74 C 0.8532(5) 0.5939(4) 0.6004(3) 0.0400 1.0000 Uani . . . . .
F1 F 0.4768(4) 0.9880(4) 1.0442(2) 0.0790 1.0000 Uani . . . . .
F2 F 0.5009(3) 1.0738(2) 0.9555(2) 0.0567 1.0000 Uani . . . . .
F3 F 0.3455(2) 0.9962(2) 0.9745(2) 0.0460 1.0000 Uani . . . . .
F4 F 0.2539(5) 0.7431(4) 0.6787(4) 0.1144 1.0000 Uani . . . . .
F5 F 0.2997(3) 0.6193(3) 0.6853(3) 0.0811 1.0000 Uani . . . . .
F6 F 0.2013(3) 0.6672(4) 0.7707(3) 0.0804 1.0000 Uani . . . . .
F10 F 0.4552(3) 0.4216(3) 0.7976(3) 0.0639 1.0000 Uani . . . . .
F11 F 0.6013(4) 0.3981(3) 0.7739(3) 0.0703 1.0000 Uani . . . . .
F12 F 0.5290(4) 0.3714(3) 0.8853(3) 0.0812 1.0000 Uani . . . . .
F13 F 0.7890(3) 1.1800(2) 0.8835(2) 0.0498 1.0000 Uani . . . . .
F14 F 0.9547(3) 1.2316(2) 0.9110(2) 0.0535 1.0000 Uani . . . . .
F15 F 0.8893(3) 1.1678(3) 0.78613(18) 0.0559 1.0000 Uani . . . . .
F16 F 1.0998(3) 0.9649(5) 0.9902(3) 0.0843 1.0000 Uani . . . . .
F17 F 1.0627(3) 0.8369(3) 0.8861(5) 0.1042 1.0000 Uani . . . . .
F18 F 1.1477(3) 0.9758(3) 0.8705(2) 0.0560 1.0000 Uani . . . . .
F19 F 0.9539(3) 0.6444(3) 0.5950(2) 0.0557 1.0000 Uani . . . . .
F20 F 0.8553(4) 0.5434(3) 0.6573(2) 0.0613 1.0000 Uani . . . . .
F21 F 0.8241(3) 0.5288(3) 0.5270(2) 0.0541 1.0000 Uani . . . . .
H451 H 0.6013 0.9278 0.9313 0.0308 1.0000 Uiso R . . . .
H471 H 0.2965 0.8520 0.8579 0.0355 1.0000 Uiso R . . . .
H491 H 0.4811 0.7018 0.7347 0.0348 1.0000 Uiso R . . . .
H531 H 0.7426 0.7950 0.9841 0.0376 1.0000 Uiso R . . . .
H551 H 0.6380 0.5119 0.9911 0.0461 1.0000 Uiso R . . . .
H571 H 0.5842 0.5903 0.7827 0.0360 1.0000 Uiso R . . . .
H611 H 0.7230 0.9938 0.8352 0.0289 1.0000 Uiso R . . . .
H631 H 1.0292 1.0961 0.9066 0.0408 1.0000 Uiso R . . . .
H651 H 0.8760 0.8104 0.8759 0.0368 1.0000 Uiso R . . . .
H691 H 0.7776 0.6591 0.7422 0.0333 1.0000 Uiso R . . . .
H711 H 0.7718 0.6773 0.5045 0.0551 1.0000 Uiso R . . . .
H731 H 0.6321 0.8320 0.6737 0.0429 1.0000 Uiso R . . . .
C58 C 0.7437(4) 0.6846(4) 1.0922(3) 0.0629 0.518(7) Uani D U P 1 1
F7 F 0.6706(7) 0.6509(12) 1.1383(5) 0.1056 0.518(7) Uani D U P 1 1
F8 F 0.8176(10) 0.6456(10) 1.0953(5) 0.0937 0.518(7) Uani D U P 1 1
F9 F 0.7816(12) 0.7806(6) 1.1197(5) 0.0983 0.518(7) Uani D U P 1 1
C158 C 0.7503(4) 0.6896(4) 1.0905(3) 0.0627 0.482(7) Uani D U P 1 2
F107 F 0.8517(7) 0.7277(13) 1.0887(5) 0.1050 0.482(7) Uani D U P 1 2
F108 F 0.7132(11) 0.7533(10) 1.1362(5) 0.0947 0.482(7) Uani D U P 1 2
F109 F 0.7320(13) 0.6131(7) 1.1208(5) 0.0988 0.482(7) Uani D U P 1 2
C75 C 0.6668(4) 0.8021(4) 0.5074(3) 0.0755 0.544(7) Uani D U P 2 1
F22 F 0.7464(8) 0.8713(8) 0.4940(6) 0.1010 0.544(7) Uani D U P 2 1
F23 F 0.6383(9) 0.7284(7) 0.4388(4) 0.0960 0.544(7) Uani D U P 2 1
F24 F 0.5888(8) 0.8369(8) 0.5267(5) 0.0922 0.544(7) Uani D U P 2 1
C175 C 0.6679(5) 0.8197(5) 0.5214(3) 0.0754 0.456(7) Uani D U P 2 2
F122 F 0.5670(8) 0.7915(10) 0.5069(8) 0.1001 0.456(7) Uani D U P 2 2
F123 F 0.7013(11) 0.9158(7) 0.5563(6) 0.0954 0.456(7) Uani D U P 2 2
F124 F 0.7115(10) 0.8008(10) 0.4513(5) 0.0940 0.456(7) Uani D U P 2 2
B2 B 0.0425(3) 0.4367(3) 0.1320(3) 0.0228 1.0000 Uani . . . . .
C76 C -0.0621(3) 0.3415(3) 0.1121(3) 0.0231 1.0000 Uani . . . . .
C77 C -0.0665(3) 0.2466(3) 0.1152(2) 0.0246 1.0000 Uani . . . . .
C78 C -0.1605(3) 0.1710(3) 0.1045(3) 0.0259 1.0000 Uani . . . . .
C79 C -0.2556(3) 0.1860(3) 0.0884(2) 0.0274 1.0000 Uani . . . . .
C80 C -0.2533(3) 0.2812(4) 0.0856(3) 0.0263 1.0000 Uani . . . . .
C81 C -0.1597(3) 0.3557(3) 0.0973(2) 0.0253 1.0000 Uani . . . . .
C82 C -0.1633(4) 0.0710(3) 0.1124(3) 0.0328 1.0000 Uani . . . . .
C83 C -0.3535(3) 0.3002(3) 0.0664(3) 0.0350 1.0000 Uani . . . . .
C84 C 0.1536(3) 0.4107(3) 0.1266(2) 0.0239 1.0000 Uani . . . . .
C85 C 0.2401(3) 0.4638(3) 0.1830(3) 0.0302 1.0000 Uani . . . . .
C86 C 0.3376(3) 0.4472(4) 0.1749(3) 0.0372 1.0000 Uani . . . . .
C87 C 0.3517(3) 0.3758(3) 0.1085(3) 0.0334 1.0000 Uani . . . . .
C88 C 0.2674(4) 0.3229(3) 0.0514(3) 0.0310 1.0000 Uani . . . . .
C89 C 0.1699(3) 0.3390(3) 0.0600(3) 0.0270 1.0000 Uani . . . . .
C90 C 0.4240(4) 0.5041(5) 0.2411(4) 0.0543 1.0000 Uani . . . . .
C91 C 0.2795(4) 0.2426(4) -0.0174(4) 0.0499 1.0000 Uani . . . . .
C92 C 0.0467(3) 0.5068(3) 0.0675(2) 0.0245 1.0000 Uani . . . . .
C93 C 0.1123(3) 0.6031(3) 0.0890(3) 0.0311 1.0000 Uani . . . . .
C94 C 0.1179(4) 0.6661(3) 0.0376(3) 0.0361 1.0000 Uani . . . . .
C95 C 0.0586(5) 0.6361(4) -0.0369(4) 0.0435 1.0000 Uani . . . . .
C96 C -0.0045(3) 0.5395(3) -0.0604(2) 0.0370 1.0000 Uani D U . . .
C97 C -0.0109(3) 0.4771(3) -0.0084(2) 0.0286 1.0000 Uani . . . . .
C98 C 0.1813(5) 0.7716(4) 0.0662(4) 0.0511 1.0000 Uani . . . . .
C100 C 0.0308(3) 0.4953(3) 0.2269(2) 0.0244 1.0000 Uani . . . . .
C101 C 0.0524(3) 0.4599(3) 0.2947(2) 0.0277 1.0000 Uani . . . . .
C102 C 0.0430(4) 0.5044(4) 0.3761(3) 0.0340 1.0000 Uani . . . . .
C103 C 0.0071(4) 0.5863(4) 0.3945(3) 0.0375 1.0000 Uani . . . . .
C104 C -0.0199(4) 0.6211(3) 0.3287(3) 0.0330 1.0000 Uani . . . . .
C105 C -0.0083(3) 0.5760(3) 0.2474(2) 0.0278 1.0000 Uani . . . . .
C106 C 0.0683(5) 0.4650(5) 0.4450(4) 0.0507 1.0000 Uani . . . . .
C107 C -0.0651(5) 0.7044(4) 0.3463(3) 0.0479 1.0000 Uani . . . . .
F25 F -0.1963(4) 0.0551(2) 0.18464(19) 0.0587 1.0000 Uani . . . . .
F26 F -0.2280(3) -0.0014(2) 0.05411(19) 0.0497 1.0000 Uani . . . . .
F27 F -0.0700(3) 0.0565(2) 0.1076(3) 0.0609 1.0000 Uani . . . . .
F28 F -0.3500(3) 0.3937(3) 0.0958(4) 0.0564 1.0000 Uani . . . . .
F29 F -0.3780(3) 0.2782(3) -0.0151(2) 0.0504 1.0000 Uani . . . . .
F30 F -0.4355(2) 0.2477(3) 0.0978(2) 0.0468 1.0000 Uani . . . . .
F31 F 0.4332(4) 0.5986(4) 0.2619(4) 0.0914 1.0000 Uani . . . . .
F32 F 0.4073(4) 0.4731(5) 0.3109(3) 0.0932 1.0000 Uani . . . . .
F33 F 0.5167(3) 0.4955(4) 0.2200(3) 0.0777 1.0000 Uani . . . . .
F34 F 0.3732(4) 0.2370(5) -0.0243(4) 0.1033 1.0000 Uani . . . . .
F35 F 0.2359(6) 0.1536(3) 0.0017(3) 0.1011 1.0000 Uani . . . . .
F36 F 0.2212(4) 0.2251(4) -0.0863(2) 0.0783 1.0000 Uani . . . . .
F37 F 0.2574(4) 0.7871(3) 0.1263(3) 0.0804 1.0000 Uani . . . . .
F38 F 0.2295(4) 0.8068(3) 0.0050(3) 0.0786 1.0000 Uani . . . . .
F39 F 0.1235(4) 0.8288(3) 0.0971(4) 0.0909 1.0000 Uani . . . . .
F43 F 0.1067(7) 0.5293(5) 0.5150(3) 0.1118 1.0000 Uani . . . . .
F44 F -0.0184(5) 0.4075(5) 0.4681(4) 0.1038 1.0000 Uani . . . . .
F45 F 0.1257(5) 0.4063(5) 0.4244(3) 0.0995 1.0000 Uani . . . . .
F46 F -0.0374(5) 0.7630(3) 0.4219(2) 0.0751 1.0000 Uani . . . . .
F47 F -0.0413(4) 0.7594(3) 0.2920(3) 0.0727 1.0000 Uani . . . . .
F48 F -0.1704(4) 0.6729(4) 0.3414(3) 0.0792 1.0000 Uani . . . . .
H771 H -0.0045 0.2337 0.1258 0.0297 1.0000 Uiso R . . . .
H791 H -0.3170 0.1352 0.0802 0.0349 1.0000 Uiso R . . . .
H811 H -0.1608 0.4179 0.0966 0.0313 1.0000 Uiso R . . . .
H851 H 0.2348 0.5140 0.2274 0.0369 1.0000 Uiso R . . . .
H871 H 0.4166 0.3648 0.1026 0.0412 1.0000 Uiso R . . . .
H891 H 0.1146 0.3024 0.0212 0.0339 1.0000 Uiso R . . . .
H931 H 0.1547 0.6268 0.1397 0.0364 1.0000 Uiso R . . . .
H951 H 0.0625 0.6782 -0.0715 0.0537 1.0000 Uiso R . . . .
H971 H -0.0547 0.4124 -0.0259 0.0342 1.0000 Uiso R . . . .
H1011 H 0.0732 0.4040 0.2843 0.0352 1.0000 Uiso R . . . .
H1031 H 0.0016 0.6175 0.4486 0.0492 1.0000 Uiso R . . . .
H1051 H -0.0282 0.5996 0.2052 0.0349 1.0000 Uiso R . . . .
C99 C -0.0892(6) 0.5097(6) -0.1360(4) 0.0591 0.288(5) Uani D U P 3 1
F40 F -0.1166(10) 0.5876(10) -0.1415(8) 0.0957 0.288(5) Uani D U P 3 1
F41 F -0.0496(9) 0.4766(11) -0.2047(5) 0.0678 0.288(5) Uani D U P 3 1
F42 F -0.1732(8) 0.4400(10) -0.1243(7) 0.0761 0.288(5) Uani D U P 3 1
C199 C -0.0708(3) 0.5052(3) -0.1456(2) 0.0575 0.712(5) Uani D U P 3 2
F140 F -0.1576(4) 0.5289(5) -0.1359(3) 0.0971 0.712(5) Uani D U P 3 2
F141 F -0.0170(4) 0.5482(4) -0.1995(3) 0.0659 0.712(5) Uani D U P 3 2
F142 F -0.0933(5) 0.4096(4) -0.1734(3) 0.0762 0.712(5) Uani D U P 3 2
C109 C 0.4202(8) 0.6723(5) -0.0170(5) 0.0651 0.623(3) Uani D U P 4 1
Cl5 Cl 0.4251(3) 0.6394(3) 0.0792(2) 0.0867 0.623(3) Uani D U P 4 1
Cl6 Cl 0.3296(3) 0.5752(3) -0.0897(2) 0.0874 0.623(3) Uani D U P 4 1
H1091 H 0.3988 0.7320 -0.0106 0.0881 0.623(3) Uiso R . P 4 1
H1092 H 0.4886 0.6800 -0.0394 0.0879 0.623(3) Uiso R . P 4 1
C209 C 0.3710(14) 0.6475(8) -0.0542(6) 0.0667 0.377(3) Uani D U P 4 2
Cl105 Cl 0.4509(6) 0.7280(5) 0.0363(4) 0.0925 0.377(3) Uani D U P 4 2
Cl106 Cl 0.3156(5) 0.5284(4) -0.0364(4) 0.0797 0.377(3) Uani D U P 4 2
H2091 H 0.4149 0.6419 -0.1003 0.0900 0.377(3) Uiso R . P 4 2
H2092 H 0.3154 0.6729 -0.0673 0.0899 0.377(3) Uiso R . P 4 2
H1101 H 0.4005 -0.1229 0.3464 0.1252 0.475(5) Uiso R . P 5 1
H1102 H 0.3657 -0.0331 0.3394 0.1252 0.475(5) Uiso R . P 5 1
H2101 H 0.3224 -0.2643 0.2927 0.1235 0.525(5) Uiso R . P 5 2
H2102 H 0.2095 -0.3104 0.3152 0.1235 0.525(5) Uiso R . P 5 2

loop_
_atom_site_aniso_label
_atom_site_aniso_U_11
_atom_site_aniso_U_22
_atom_site_aniso_U_33
_atom_site_aniso_U_23
_atom_site_aniso_U_13
_atom_site_aniso_U_12
Ir1 0.01528(10) 0.02783(10) 0.01890(10) 0.01013(8) 0.00228(8) 0.00830(8)
Ir2 0.01549(10) 0.04050(13) 0.01974(10) 0.01745(10) 0.00417(8) 0.01088(9)
P1 0.0152(5) 0.0270(6) 0.0185(5) 0.0078(4) 0.0020(4) 0.0082(4)
P2 0.0169(6) 0.0415(7) 0.0222(6) 0.0190(5) 0.0050(4) 0.0136(5)
N1 0.0164(18) 0.028(2) 0.023(2) 0.0089(16) -0.0024(15) 0.0090(15)
N2 0.027(2) 0.034(2) 0.0149(18) 0.0142(16) 0.0079(15) 0.0133(18)
O1 0.0344(17) 0.062(3) 0.0248(15) 0.0183(17) 0.0022(12) 0.0298(18)
O2 0.0182(15) 0.0383(18) 0.0218(16) 0.0079(13) -0.0009(12) 0.0134(13)
O3 0.0252(14) 0.055(2) 0.0195(13) 0.0140(15) 0.0001(10) 0.0160(15)
O4 0.0203(16) 0.055(2) 0.0192(16) 0.0193(15) 0.0068(12) 0.0189(16)
C1 0.0294(19) 0.034(2) 0.0218(18) 0.0155(18) 0.0067(14) 0.0159(18)
C2 0.0321(18) 0.038(2) 0.0231(15) 0.0108(15) 0.0044(13) 0.0195(16)
C3 0.045(2) 0.068(3) 0.030(2) 0.024(2) 0.0173(18) 0.027(2)
C4 0.067(4) 0.042(3) 0.042(3) 0.001(2) 0.012(2) 0.021(3)
C5 0.040(2) 0.065(3) 0.033(2) 0.030(2) 0.0098(17) 0.029(2)
C6 0.023(2) 0.035(2) 0.018(2) 0.0076(17) 0.0029(16) 0.0138(18)
C7 0.024(2) 0.046(3) 0.0182(19) 0.0046(18) -0.0007(16) 0.014(2)
C8 0.027(3) 0.091(5) 0.027(3) 0.015(3) 0.002(2) 0.028(3)
C9 0.030(2) 0.037(3) 0.039(3) 0.002(2) 0.003(2) 0.0007(19)
C10 0.019(2) 0.036(2) 0.025(2) 0.0107(17) 0.0022(15) 0.0057(17)
C11 0.024(2) 0.044(3) 0.035(2) 0.020(2) 0.0132(18) 0.0152(19)
C12 0.035(2) 0.043(3) 0.036(3) 0.021(2) 0.016(2) 0.004(2)
C13 0.039(2) 0.036(3) 0.037(3) 0.019(2) 0.006(2) 0.004(2)
C14 0.039(3) 0.034(3) 0.048(3) 0.019(2) 0.016(2) 0.014(2)
C15 0.026(2) 0.026(2) 0.040(3) 0.0170(18) 0.0107(18) 0.0112(16)
C16 0.0186(17) 0.029(2) 0.0192(18) 0.0081(15) 0.0016(13) 0.0101(15)
C17 0.042(3) 0.037(3) 0.024(2) 0.0047(18) -0.0059(18) 0.018(2)
C18 0.055(3) 0.042(3) 0.026(2) 0.0059(19) -0.003(2) 0.018(2)
C19 0.046(3) 0.038(3) 0.030(2) 0.0021(19) 0.0042(19) 0.013(2)
C20 0.040(3) 0.035(3) 0.039(2) 0.010(2) 0.0006(19) 0.018(2)
C21 0.033(2) 0.037(2) 0.0218(19) 0.0099(17) 0.0033(15) 0.0146(19)
C22 0.0268(18) 0.031(2) 0.0207(17) 0.0146(17) 0.0076(14) 0.0147(17)
C23 0.0284(17) 0.040(2) 0.0289(17) 0.0188(16) 0.0077(14) 0.0116(15)
C24 0.040(2) 0.068(3) 0.040(2) 0.033(2) 0.0192(19) 0.019(2)
C25 0.063(3) 0.036(2) 0.046(3) 0.018(2) 0.016(2) 0.016(2)
C26 0.0297(18) 0.045(2) 0.0195(15) 0.0144(16) 0.0032(13) 0.0134(17)
C27 0.024(2) 0.032(2) 0.022(2) 0.0099(18) -0.0042(17) 0.0109(18)
C28 0.016(2) 0.049(3) 0.024(2) 0.019(2) 0.0007(15) 0.009(2)
C29 0.034(3) 0.051(3) 0.037(3) 0.017(2) 0.002(2) 0.000(2)
C30 0.020(3) 0.103(6) 0.033(3) 0.029(3) 0.004(2) 0.029(3)
C31 0.036(3) 0.051(3) 0.026(2) 0.020(2) 0.0056(19) 0.017(2)
C32 0.061(4) 0.054(4) 0.047(3) 0.025(3) -0.001(3) 0.031(3)
C33 0.096(7) 0.057(5) 0.053(4) 0.012(3) 0.000(4) 0.042(5)
C34 0.110(8) 0.060(5) 0.051(4) -0.005(3) -0.019(5) 0.042(5)
C35 0.095(7) 0.078(6) 0.033(3) 0.012(3) -0.012(4) 0.035(5)
C36 0.058(4) 0.054(4) 0.029(2) 0.014(2) -0.005(2) 0.029(3)
C37 0.021(2) 0.047(3) 0.028(2) 0.027(2) 0.0050(16) 0.012(2)
C38 0.026(2) 0.067(4) 0.036(3) 0.029(3) 0.0088(19) 0.016(2)
C39 0.029(2) 0.074(5) 0.035(3) 0.033(3) 0.0067(19) 0.008(3)
C40 0.047(3) 0.058(4) 0.037(3) 0.031(3) 0.001(2) -0.005(3)
C41 0.049(3) 0.047(3) 0.049(3) 0.032(3) 0.008(3) 0.017(3)
C42 0.033(3) 0.053(4) 0.037(3) 0.024(3) 0.008(2) 0.015(2)
C43 0.033(2) 0.035(2) 0.044(2) 0.0028(19) 0.0051(18) 0.0005(17)
Cl1 0.0277(5) 0.0380(5) 0.0336(6) 0.0166(4) 0.0015(4) 0.0070(4)
Cl2 0.0528(9) 0.0789(13) 0.0615(10) 0.0050(9) -0.0030(7) -0.0221(8)
C110 0.098(7) 0.084(6) 0.101(6) -0.014(6) -0.023(6) 0.032(5)
Cl3 0.0473(17) 0.105(3) 0.0484(16) 0.0296(16) -0.0011(12) 0.0277(17)
Cl4 0.148(4) 0.068(2) 0.180(5) 0.024(3) -0.099(4) 0.011(2)
C210 0.096(7) 0.083(6) 0.101(6) -0.014(6) -0.022(6) 0.032(5)
Cl103 0.0677(17) 0.104(3) 0.0654(17) 0.0210(17) -0.0156(14) 0.0272(18)
Cl104 0.146(4) 0.063(2) 0.183(5) 0.023(3) -0.096(4) 0.013(2)
B1 0.0244(17) 0.0264(19) 0.0249(17) 0.0081(15) -0.0003(14) 0.0061(14)
C44 0.0211(14) 0.0244(16) 0.0253(15) 0.0094(13) 0.0012(12) 0.0060(12)
C45 0.0210(15) 0.035(2) 0.0249(16) 0.0107(15) 0.0023(13) 0.0091(14)
C46 0.0254(16) 0.0320(18) 0.0268(16) 0.0117(14) 0.0039(13) 0.0113(14)
C47 0.0199(15) 0.038(2) 0.0365(19) 0.0215(17) 0.0049(14) 0.0097(14)
C48 0.0218(15) 0.0287(18) 0.0364(19) 0.0122(15) -0.0019(13) 0.0012(13)
C49 0.0249(16) 0.0291(19) 0.0295(17) 0.0107(15) -0.0028(13) 0.0037(14)
C50 0.031(2) 0.048(3) 0.030(2) 0.0091(19) 0.0019(16) 0.0197(19)
C51 0.029(2) 0.034(2) 0.050(3) 0.009(2) -0.0109(19) 0.0001(18)
C52 0.0246(16) 0.0313(18) 0.0241(16) 0.0087(14) 0.0041(13) 0.0117(14)
C53 0.036(2) 0.034(2) 0.0241(16) 0.0043(15) 0.0015(14) 0.0128(16)
C54 0.044(2) 0.046(3) 0.027(2) 0.0161(19) 0.0037(17) 0.017(2)
C55 0.048(2) 0.041(2) 0.035(2) 0.0204(19) 0.0041(18) 0.016(2)
C56 0.041(2) 0.030(2) 0.034(2) 0.0132(16) 0.0005(17) 0.0115(17)
C57 0.0321(18) 0.0288(18) 0.0307(18) 0.0109(15) 0.0003(14) 0.0092(15)
C59 0.060(3) 0.036(2) 0.049(3) 0.019(2) -0.003(2) 0.005(2)
C60 0.0212(14) 0.0271(16) 0.0254(15) 0.0084(13) 0.0014(12) 0.0094(12)
C61 0.0203(15) 0.0327(19) 0.0220(16) 0.0101(15) 0.0016(12) 0.0107(13)
C62 0.0267(16) 0.0264(17) 0.0245(15) 0.0084(13) -0.0003(12) 0.0098(13)
C63 0.0197(19) 0.032(2) 0.043(2) 0.0144(18) -0.0072(16) 0.0047(15)
C64 0.0239(17) 0.036(2) 0.050(3) 0.0183(19) -0.0056(16) 0.0082(15)
C65 0.0245(16) 0.0282(18) 0.041(2) 0.0112(16) -0.0004(15) 0.0116(14)
C66 0.035(2) 0.0317(19) 0.0244(17) 0.0123(15) 0.0035(14) 0.0153(16)
C67 0.022(2) 0.051(4) 0.087(5) 0.033(4) -0.008(3) 0.008(2)
C68 0.0257(16) 0.0276(18) 0.0269(16) 0.0088(14) 0.0064(13) 0.0059(14)
C69 0.0351(19) 0.0298(19) 0.0230(17) 0.0085(15) 0.0035(15) 0.0108(15)
C70 0.0345(19) 0.0319(19) 0.0283(18) 0.0073(16) 0.0069(15) 0.0114(16)
C71 0.052(3) 0.068(3) 0.029(2) 0.020(2) 0.0081(19) 0.030(3)
C72 0.052(3) 0.078(4) 0.037(2) 0.033(3) 0.015(2) 0.039(3)
C73 0.037(2) 0.050(3) 0.033(2) 0.017(2) 0.0063(16) 0.0229(19)
C74 0.051(3) 0.040(2) 0.031(2) 0.0041(18) 0.0075(19) 0.022(2)
F1 0.122(4) 0.119(4) 0.0258(14) 0.0052(18) -0.0025(18) 0.092(3)
F2 0.0431(17) 0.0403(17) 0.069(2) -0.0066(15) 0.0126(16) 0.0019(13)
F3 0.0292(13) 0.0483(17) 0.0624(19) 0.0067(14) 0.0103(12) 0.0199(12)
F4 0.112(4) 0.072(3) 0.135(5) 0.051(3) -0.097(4) -0.027(3)
F5 0.048(2) 0.064(2) 0.099(3) -0.028(2) -0.022(2) 0.0079(18)
F6 0.0335(17) 0.083(3) 0.094(3) 0.004(2) 0.0054(18) -0.0143(18)
F10 0.062(2) 0.0464(19) 0.069(2) 0.0152(17) -0.0155(18) -0.0053(16)
F11 0.086(3) 0.0404(18) 0.071(3) -0.0051(17) 0.013(2) 0.0134(18)
F12 0.130(4) 0.0408(19) 0.066(2) 0.0313(18) -0.009(3) 0.001(2)
F13 0.0505(17) 0.0358(15) 0.076(2) 0.0218(15) 0.0206(16) 0.0261(13)
F14 0.0574(19) 0.0289(14) 0.069(2) 0.0129(14) -0.0235(17) 0.0057(13)
F15 0.103(3) 0.0585(19) 0.0277(13) 0.0252(13) 0.0168(15) 0.046(2)
F16 0.0428(19) 0.170(5) 0.067(3) 0.066(3) 0.0025(18) 0.044(3)
F17 0.046(2) 0.058(3) 0.222(7) 0.048(3) -0.014(3) 0.0265(19)
F18 0.0332(15) 0.074(2) 0.068(2) 0.0206(19) 0.0073(14) 0.0261(16)
F19 0.0445(17) 0.062(2) 0.060(2) 0.0007(17) 0.0106(15) 0.0262(16)
F20 0.106(3) 0.064(2) 0.0412(16) 0.0226(16) 0.0224(18) 0.059(2)
F21 0.075(2) 0.0486(18) 0.0353(15) -0.0056(13) 0.0095(15) 0.0262(17)
C58 0.085(4) 0.073(4) 0.038(3) 0.026(3) -0.005(3) 0.025(3)
F7 0.083(5) 0.172(8) 0.048(3) 0.041(5) -0.010(3) 0.008(6)
F8 0.101(5) 0.140(8) 0.047(3) -0.006(4) -0.026(4) 0.070(5)
F9 0.171(8) 0.076(4) 0.043(3) 0.021(3) -0.043(4) 0.026(5)
C158 0.085(4) 0.073(4) 0.037(3) 0.026(3) -0.005(3) 0.026(3)
F107 0.079(4) 0.173(8) 0.049(4) 0.040(5) -0.013(3) 0.008(6)
F108 0.102(6) 0.139(8) 0.046(3) -0.010(4) -0.022(4) 0.069(5)
F109 0.172(8) 0.077(4) 0.044(3) 0.024(3) -0.042(4) 0.025(5)
C75 0.087(4) 0.131(6) 0.048(4) 0.044(4) 0.024(3) 0.075(4)
F22 0.096(5) 0.153(8) 0.089(6) 0.082(6) 0.003(5) 0.050(6)
F23 0.137(7) 0.127(6) 0.049(3) 0.041(4) 0.002(4) 0.063(6)
F24 0.124(7) 0.165(8) 0.056(4) 0.065(5) 0.036(4) 0.117(6)
C175 0.088(4) 0.131(6) 0.046(4) 0.044(4) 0.023(4) 0.074(4)
F122 0.093(5) 0.153(8) 0.090(6) 0.079(6) 0.001(5) 0.052(6)
F123 0.138(7) 0.126(6) 0.049(3) 0.042(4) 0.003(4) 0.062(6)
F124 0.127(7) 0.167(8) 0.054(4) 0.066(5) 0.040(4) 0.113(6)
B2 0.0222(16) 0.0206(17) 0.0281(18) 0.0099(14) 0.0025(13) 0.0073(13)
C76 0.0229(16) 0.0262(17) 0.0241(16) 0.0098(14) 0.0060(13) 0.0106(13)
C77 0.0255(16) 0.0262(17) 0.0244(15) 0.0088(13) 0.0038(12) 0.0095(13)
C78 0.0294(18) 0.0216(16) 0.0269(18) 0.0078(14) 0.0035(14) 0.0067(14)
C79 0.0276(17) 0.0268(17) 0.0261(16) 0.0070(14) 0.0019(13) 0.0054(14)
C80 0.0168(17) 0.035(2) 0.030(2) 0.0104(16) 0.0036(14) 0.0107(15)
C81 0.0231(15) 0.0269(17) 0.0283(16) 0.0098(14) 0.0070(12) 0.0088(13)
C82 0.042(2) 0.0254(18) 0.0273(18) 0.0076(15) -0.0026(16) 0.0044(16)
C83 0.0233(17) 0.037(2) 0.046(2) 0.0141(18) 0.0054(16) 0.0090(15)
C84 0.0189(14) 0.0290(17) 0.0280(17) 0.0137(14) 0.0025(13) 0.0084(13)
C85 0.0229(16) 0.034(2) 0.0348(19) 0.0097(16) 0.0019(14) 0.0091(14)
C86 0.0223(17) 0.046(3) 0.046(2) 0.012(2) -0.0043(17) 0.0131(17)
C87 0.0204(15) 0.040(2) 0.046(2) 0.0185(19) 0.0071(15) 0.0128(15)
C88 0.0268(19) 0.032(2) 0.042(2) 0.0165(18) 0.0110(17) 0.0147(16)
C89 0.0210(15) 0.0301(18) 0.0330(18) 0.0122(15) 0.0049(13) 0.0092(13)
C90 0.028(2) 0.077(4) 0.053(3) 0.010(3) -0.004(2) 0.013(2)
C91 0.036(2) 0.053(3) 0.060(3) -0.003(3) 0.000(2) 0.027(2)
C92 0.0252(15) 0.0275(17) 0.0256(15) 0.0106(13) 0.0072(12) 0.0121(13)
C93 0.0320(19) 0.0314(19) 0.0337(19) 0.0188(16) 0.0029(16) 0.0065(15)
C94 0.040(2) 0.032(2) 0.042(2) 0.0197(18) 0.0081(18) 0.0102(17)
C95 0.055(3) 0.054(3) 0.039(3) 0.032(2) 0.017(2) 0.027(2)
C96 0.044(2) 0.048(2) 0.0287(18) 0.0176(18) 0.0028(16) 0.022(2)
C97 0.0305(17) 0.0344(19) 0.0268(16) 0.0116(15) 0.0044(13) 0.0156(15)
C98 0.061(3) 0.036(3) 0.058(3) 0.026(2) 0.004(3) 0.005(2)
C100 0.0245(15) 0.0258(16) 0.0257(16) 0.0097(13) 0.0038(12) 0.0092(13)
C101 0.0327(18) 0.0320(19) 0.0260(16) 0.0163(15) 0.0071(13) 0.0139(15)
C102 0.035(2) 0.050(3) 0.0239(17) 0.0174(18) 0.0086(15) 0.0170(19)
C103 0.049(3) 0.045(2) 0.0246(18) 0.0100(18) 0.0109(17) 0.021(2)
C104 0.042(2) 0.033(2) 0.0266(19) 0.0075(17) 0.0079(17) 0.0162(17)
C105 0.0332(19) 0.0282(18) 0.0266(17) 0.0100(14) 0.0050(14) 0.0137(15)
C106 0.060(3) 0.069(4) 0.037(3) 0.030(3) 0.011(2) 0.027(3)
C107 0.075(4) 0.045(3) 0.035(2) 0.008(2) 0.013(2) 0.036(3)
F25 0.109(3) 0.0381(16) 0.0298(14) 0.0192(12) 0.0064(16) 0.0150(17)
F26 0.080(2) 0.0232(12) 0.0388(15) 0.0051(11) -0.0187(15) 0.0076(13)
F27 0.0494(18) 0.0360(16) 0.108(3) 0.0292(18) 0.0031(19) 0.0195(14)
F28 0.036(2) 0.040(2) 0.091(3) 0.0095(19) 0.001(2) 0.0143(16)
F29 0.0347(15) 0.078(2) 0.0494(18) 0.0261(17) -0.0025(12) 0.0248(16)
F30 0.0246(12) 0.0606(19) 0.0608(19) 0.0258(16) 0.0164(12) 0.0126(12)
F31 0.058(3) 0.072(3) 0.118(4) -0.019(3) -0.038(3) 0.013(3)
F32 0.061(3) 0.164(5) 0.053(2) 0.037(3) -0.0116(19) 0.023(3)
F33 0.0260(15) 0.115(4) 0.081(3) 0.006(3) -0.0076(16) 0.0195(19)
F34 0.061(3) 0.133(5) 0.099(4) -0.035(3) 0.005(2) 0.055(3)
F35 0.165(6) 0.050(2) 0.091(4) 0.004(2) -0.012(4) 0.047(3)
F36 0.125(4) 0.105(3) 0.0361(17) 0.0122(19) 0.012(2) 0.085(3)
F37 0.081(3) 0.047(2) 0.098(3) 0.035(2) -0.030(3) -0.0158(19)
F38 0.080(3) 0.061(2) 0.096(3) 0.057(2) 0.016(2) -0.006(2)
F39 0.097(4) 0.041(2) 0.129(5) 0.014(3) 0.014(3) 0.019(2)
F43 0.183(7) 0.118(5) 0.044(3) 0.018(3) -0.028(3) 0.064(5)
F44 0.102(4) 0.160(6) 0.100(4) 0.112(4) 0.035(3) 0.052(4)
F45 0.144(5) 0.178(6) 0.051(2) 0.065(3) 0.036(3) 0.131(5)
F46 0.128(4) 0.062(2) 0.0440(19) -0.0032(17) 0.005(2) 0.055(3)
F47 0.133(4) 0.051(2) 0.060(2) 0.0243(17) 0.037(2) 0.058(2)
F48 0.073(3) 0.075(3) 0.107(4) 0.019(3) 0.017(3) 0.052(2)
C99 0.060(4) 0.093(4) 0.033(3) 0.022(3) 0.000(3) 0.031(3)
F40 0.052(4) 0.165(8) 0.073(4) -0.004(5) -0.020(4) 0.064(5)
F41 0.075(4) 0.098(4) 0.035(2) 0.025(3) 0.008(3) 0.028(4)
F42 0.093(4) 0.071(4) 0.048(3) 0.011(3) -0.031(3) 0.004(3)
C199 0.058(4) 0.091(4) 0.034(3) 0.023(3) -0.002(2) 0.034(3)
F140 0.051(4) 0.167(8) 0.072(3) -0.006(5) -0.019(3) 0.061(4)
F141 0.075(3) 0.099(4) 0.0319(19) 0.029(3) 0.007(2) 0.028(3)
F142 0.094(4) 0.071(3) 0.047(3) 0.010(2) -0.031(2) 0.004(3)
C109 0.068(5) 0.090(5) 0.050(4) 0.028(4) 0.018(3) 0.034(4)
Cl5 0.085(2) 0.120(3) 0.0627(16) 0.0357(17) 0.0123(14) 0.0326(19)
Cl6 0.0742(18) 0.097(2) 0.0751(19) 0.0075(15) -0.0110(15) 0.0137(16)
C209 0.068(6) 0.091(5) 0.052(5) 0.027(4) 0.017(3) 0.034(4)
Cl105 0.090(2) 0.115(3) 0.077(2) 0.0348(19) 0.012(2) 0.029(2)
Cl106 0.069(2) 0.084(2) 0.074(2) 0.0026(16) -0.0030(18) 0.0187(19)

loop_
_atom_type_symbol
_atom_type_scat_dispersion_real
_atom_type_scat_dispersion_imag
_atom_type_scat_Cromer_Mann_a1
_atom_type_scat_Cromer_Mann_b1
_atom_type_scat_Cromer_Mann_a2
_atom_type_scat_Cromer_Mann_b2
_atom_type_scat_Cromer_Mann_a3
_atom_type_scat_Cromer_Mann_b3
_atom_type_scat_Cromer_Mann_a4
_atom_type_scat_Cromer_Mann_b4
_atom_type_scat_Cromer_Mann_c
_atom_type_scat_source
C 0.0033 0.0016 2.3100 20.8439 1.0200 10.2075 1.5886 0.5687 0.8650 51.6512 0.2156 'International Tables Vol C 4.2.6.8 and 6.1.1.4'
H 0.0000 0.0000 0.4930 10.5109 0.3229 26.1257 0.1402 3.1424 0.0408 57.7998 0.0030 'International Tables Vol C 4.2.6.8 and 6.1.1.4'
B 0.0013 0.0007 2.0545 23.2185 1.3326 1.0210 1.0979 60.3498 0.7068 0.1403 -0.1932 'International Tables Vol C 4.2.6.8 and 6.1.1.4'
N 0.0061 0.0033 12.2126 0.0057 3.1322 9.8933 2.0125 28.9975 1.1663 0.5826 -11.5290 'International Tables Vol C 4.2.6.8 and 6.1.1.4'
O 0.0106 0.0060 3.0485 13.2771 2.2868 5.7011 1.5463 0.3239 0.8670 32.9089 0.2508 'International Tables Vol C 4.2.6.8 and 6.1.1.4'
F 0.0171 0.0103 3.5392 10.2825 2.6412 4.2944 1.5170 0.2615 1.0243 26.1476 0.2776 'International Tables Vol C 4.2.6.8 and 6.1.1.4'
P 0.1023 0.0942 6.4345 1.9067 4.1791 27.1570 1.7800 0.5260 1.4908 68.1645 1.1149 'International Tables Vol C 4.2.6.8 and 6.1.1.4'
Ir -1.4442 7.9887 27.3049 1.5928 16.7296 8.8655 15.6115 0.4179 5.8338 45.0011 11.4722 'International Tables Vol C 4.2.6.8 and 6.1.1.4'
Cl 0.1484 0.1585 11.4604 0.0104 7.1964 1.1662 6.2556 18.5194 1.6455 47.7784 -9.5574 'International Tables Vol C 4.2.6.8 and 6.1.1.4'

loop_
_geom_angle_atom_site_label_1
_geom_angle_atom_site_label_2
_geom_angle_atom_site_label_3
_geom_angle
_geom_angle_publ_flag
Ir2 Ir1 P1 135.39(4) yes
Ir2 Ir1 N1 133.29(13) yes
P1 Ir1 N1 91.11(14) yes
Ir2 Ir1 Cl1 94.56(3) yes
P1 Ir1 Cl1 95.83(5) yes
N1 Ir1 Cl1 82.41(14) yes
Ir2 Ir1 H1 86.7 no
P1 Ir1 H1 85.9 no
N1 Ir1 H1 93.9 no
Cl1 Ir1 H1 176.0 no
Ir2 Ir1 H2 47.8 no
P1 Ir1 H2 88.1 no
N1 Ir1 H2 177.7 no
Cl1 Ir1 H2 95.5 no
H1 Ir1 H2 88.2 no
Ir2 Ir1 H4 40.7 no
P1 Ir1 H4 171.5 no
N1 Ir1 H4 92.6 no
Cl1 Ir1 H4 92.2 no
H1 Ir1 H4 86.2 no
H2 Ir1 H4 88.5 no
Ir1 Ir2 P2 134.75(4) yes
Ir1 Ir2 N2 134.40(13) yes
P2 Ir2 N2 90.73(13) yes
Ir1 Ir2 H2 41.7 no
P2 Ir2 H2 175.3 no
N2 Ir2 H2 92.8 no
Ir1 Ir2 H3 87.6 no
P2 Ir2 H3 92.9 no
N2 Ir2 H3 86.8 no
H2 Ir2 H3 84.2 no
Ir1 Ir2 H4 52.2 no
P2 Ir2 H4 82.7 no
N2 Ir2 H4 173.4 no
H2 Ir2 H4 93.8 no
H3 Ir2 H4 94.3 no
Ir1 Ir2 Cl3 90.83(11) yes
P2 Ir2 Cl3 93.32(13) yes
N2 Ir2 Cl3 89.24(17) yes
H2 Ir2 Cl3 89.8 no
H3 Ir2 Cl3 172.7 no
H4 Ir2 Cl3 90.3 no
Ir1 P1 O2 113.53(17) yes
Ir1 P1 C10 116.8(2) yes
O2 P1 C10 107.0(3) yes
Ir1 P1 C16 113.82(18) yes
O2 P1 C16 99.1(2) yes
C10 P1 C16 104.8(3) yes
Ir2 P2 O4 113.56(16) yes
Ir2 P2 C31 112.9(2) yes
O4 P2 C31 98.6(3) yes
Ir2 P2 C37 117.1(2) yes
O4 P2 C37 107.6(3) yes
C31 P2 C37 105.2(3) yes
Ir1 N1 C1 122.5(3) yes
Ir1 N1 C6 129.5(4) yes
C1 N1 C6 108.0(4) yes
Ir2 N2 C22 119.9(3) yes
Ir2 N2 C27 129.3(4) yes
C22 N2 C27 109.3(5) yes
C5 O1 C6 106.8(4) yes
P1 O2 C7 126.2(4) yes
C26 O3 C27 107.9(4) yes
P2 O4 C28 125.1(4) yes
N1 C1 C2 110.7(4) yes
N1 C1 C5 102.4(4) yes
C2 C1 C5 114.7(4) yes
N1 C1 H11 109.5 no
C2 C1 H11 108.9 no
C5 C1 H11 110.5 no
C1 C2 C3 109.1(4) yes
C1 C2 C4 113.0(4) yes
C3 C2 C4 112.3(4) yes
C1 C2 H21 108.3 no
C3 C2 H21 106.3 no
C4 C2 H21 107.6 no
C2 C3 H31 107.9 no
C2 C3 H32 110.5 no
H31 C3 H32 108.8 no
C2 C3 H33 109.1 no
H31 C3 H33 109.9 no
H32 C3 H33 110.6 no
C2 C4 H41 111.8 no
C2 C4 H42 110.9 no
H41 C4 H42 108.7 no
C2 C4 H43 109.7 no
H41 C4 H43 107.7 no
H42 C4 H43 107.9 no
C1 C5 O1 104.5(3) yes
C1 C5 H51 109.9 no
O1 C5 H51 110.2 no
C1 C5 H52 112.6 no
O1 C5 H52 108.0 no
H51 C5 H52 111.4 no
O1 C6 N1 116.3(5) yes
O1 C6 C7 115.0(5) yes
N1 C6 C7 128.6(5) yes
C6 C7 O2 108.7(5) yes
C6 C7 C8 110.9(6) yes
O2 C7 C8 104.4(5) yes
C6 C7 C9 109.0(5) yes
O2 C7 C9 110.8(5) yes
C8 C7 C9 113.0(6) yes
C7 C8 H81 106.3 no
C7 C8 H82 111.4 no
H81 C8 H82 110.5 no
C7 C8 H83 109.7 no
H81 C8 H83 108.8 no
H82 C8 H83 110.1 no
C7 C9 H91 114.1 no
C7 C9 H92 109.0 no
H91 C9 H92 109.0 no
C7 C9 H93 108.2 no
H91 C9 H93 108.9 no
H92 C9 H93 107.5 no
P1 C10 C11 118.4(5) yes
P1 C10 C15 122.9(5) yes
C11 C10 C15 118.7(6) yes
C10 C11 C12 120.5(6) yes
C10 C11 H111 119.3 no
C12 C11 H111 120.2 no
C11 C12 C13 120.0(5) yes
C11 C12 H121 119.9 no
C13 C12 H121 120.0 no
C12 C13 C14 120.2(5) yes
C12 C13 H131 119.6 no
C14 C13 H131 120.2 no
C13 C14 C15 119.7(6) yes
C13 C14 H141 119.4 no
C15 C14 H141 120.9 no
C10 C15 C14 120.8(6) yes
C10 C15 H151 120.7 no
C14 C15 H151 118.5 no
P1 C16 C17 119.9(4) yes
P1 C16 C21 120.4(4) yes
C17 C16 C21 119.5(5) yes
C16 C17 C18 119.3(6) yes
C16 C17 H171 118.9 no
C18 C17 H171 121.8 no
C17 C18 C19 119.8(6) yes
C17 C18 H181 120.1 no
C19 C18 H181 120.1 no
C18 C19 C20 121.3(6) yes
C18 C19 H191 120.1 no
C20 C19 H191 118.6 no
C19 C20 C21 118.9(6) yes
C19 C20 H201 121.0 no
C21 C20 H201 120.1 no
C16 C21 C20 121.2(5) yes
C16 C21 H211 119.6 no
C20 C21 H211 119.1 no
N2 C22 C23 113.4(4) yes
N2 C22 C26 101.7(4) yes
C23 C22 C26 114.9(4) yes
N2 C22 H221 110.6 no
C23 C22 H221 108.5 no
C26 C22 H221 107.5 no
C22 C23 C24 109.6(4) yes
C22 C23 C25 113.1(4) yes
C24 C23 C25 111.7(4) yes
C22 C23 H231 108.9 no
C24 C23 H231 108.1 no
C25 C23 H231 105.2 no
C23 C24 H241 110.1 no
C23 C24 H242 110.4 no
H241 C24 H242 109.6 no
C23 C24 H243 109.1 no
H241 C24 H243 109.7 no
H242 C24 H243 108.0 no
C23 C25 H251 108.8 no
C23 C25 H252 110.0 no
H251 C25 H252 108.9 no
C23 C25 H253 110.4 no
H251 C25 H253 107.7 no
H252 C25 H253 111.0 no
C22 C26 O3 104.1(3) yes
C22 C26 H261 110.7 no
O3 C26 H261 110.6 no
C22 C26 H262 111.3 no
O3 C26 H262 110.6 no
H261 C26 H262 109.5 no
O3 C27 N2 117.0(5) yes
O3 C27 C28 114.5(5) yes
N2 C27 C28 128.4(5) yes
C27 C28 O4 111.7(5) yes
C27 C28 C29 108.3(5) yes
O4 C28 C29 112.1(5) yes
C27 C28 C30 109.2(5) yes
O4 C28 C30 104.8(5) yes
C29 C28 C30 110.6(6) yes
C28 C29 H291 111.2 no
C28 C29 H292 107.6 no
H291 C29 H292 110.5 no
C28 C29 H293 108.4 no
H291 C29 H293 110.0 no
H292 C29 H293 109.1 no
C28 C30 H301 107.9 no
C28 C30 H302 107.8 no
H301 C30 H302 110.1 no
C28 C30 H303 109.9 no
H301 C30 H303 111.1 no
H302 C30 H303 109.9 no
P2 C31 C32 120.7(5) yes
P2 C31 C36 119.8(5) yes
C32 C31 C36 119.4(7) yes
C31 C32 C33 119.3(7) yes
C31 C32 H321 120.7 no
C33 C32 H321 119.9 no
C32 C33 C34 120.8(8) yes
C32 C33 H331 119.9 no
C34 C33 H331 119.3 no
C33 C34 C35 119.9(8) yes
C33 C34 H341 120.7 no
C35 C34 H341 119.4 no
C34 C35 C36 120.5(7) yes
C34 C35 H351 120.2 no
C36 C35 H351 119.3 no
C31 C36 C35 120.0(7) yes
C31 C36 H361 118.4 no
C35 C36 H361 121.5 no
P2 C37 C38 116.8(5) yes
P2 C37 C42 122.5(5) yes
C38 C37 C42 120.6(6) yes
C37 C38 C39 118.9(6) yes
C37 C38 H381 119.4 no
C39 C38 H381 121.7 no
C38 C39 C40 120.7(6) yes
C38 C39 H391 119.2 no
C40 C39 H391 120.0 no
C39 C40 C41 120.9(6) yes
C39 C40 H401 120.7 no
C41 C40 H401 118.3 no
C40 C41 C42 119.3(7) yes
C40 C41 H411 121.9 no
C42 C41 H411 118.7 no
C41 C42 C37 119.4(6) yes
C41 C42 H421 120.4 no
C37 C42 H421 120.2 no
Cl1 C43 Cl2 109.4(3) yes
Cl1 C43 H431 109.1 no
Cl2 C43 H431 107.9 no
Cl1 C43 H432 109.3 no
Cl2 C43 H432 111.2 no
H431 C43 H432 109.8 no
C43 Cl1 Ir1 112.28(18) yes
Ir1 H2 Ir2 90.6 no
Ir2 H4 Ir1 87.1 no
Cl3 C110 Cl4 113.79(10) yes
Cl3 C110 H1101 106.8 no
Cl4 C110 H1101 104.5 no
Cl3 C110 H1102 110.4 no
Cl4 C110 H1102 111.5 no
H1101 C110 H1102 109.5 no
C110 Cl3 Ir2 113.73(10) yes
Cl103 C210 Cl104 113.70(10) yes
Cl103 C210 H2101 112.1 no
Cl104 C210 H2101 111.7 no
Cl103 C210 H2102 104.0 no
Cl104 C210 H2102 105.3 no
H2101 C210 H2102 109.5 no
C44 B1 C52 105.2(3) yes
C44 B1 C60 114.6(3) yes
C52 B1 C60 111.9(3) yes
C44 B1 C68 112.2(3) yes
C52 B1 C68 110.9(3) yes
C60 B1 C68 102.1(3) yes
B1 C44 C45 123.2(3) yes
B1 C44 C49 121.1(3) yes
C45 C44 C49 115.4(3) yes
C44 C45 C46 122.8(4) yes
C44 C45 H451 119.6 no
C46 C45 H451 117.7 no
C45 C46 C47 120.6(4) yes
C45 C46 C50 118.4(4) yes
C47 C46 C50 121.0(4) yes
C46 C47 C48 117.9(4) yes
C46 C47 H471 120.7 no
C48 C47 H471 121.4 no
C47 C48 C49 120.8(4) yes
C47 C48 C51 118.2(4) yes
C49 C48 C51 121.0(4) yes
C44 C49 C48 122.4(4) yes
C44 C49 H491 119.2 no
C48 C49 H491 118.4 no
C46 C50 F1 112.2(4) yes
C46 C50 F2 111.3(4) yes
F1 C50 F2 105.3(5) yes
C46 C50 F3 113.7(4) yes
F1 C50 F3 108.1(4) yes
F2 C50 F3 105.8(4) yes
C48 C51 F4 113.3(5) yes
C48 C51 F5 113.1(5) yes
F4 C51 F5 106.2(6) yes
C48 C51 F6 113.2(5) yes
F4 C51 F6 107.1(6) yes
F5 C51 F6 103.2(5) yes
B1 C52 C53 123.7(4) yes
B1 C52 C57 120.0(3) yes
C53 C52 C57 116.1(4) yes
C52 C53 C54 122.0(4) yes
C52 C53 H531 119.2 no
C54 C53 H531 118.7 no
C53 C54 C55 120.9(4) yes
C53 C54 C58 121.2(4) yes
C55 C54 C58 117.9(3) yes
C53 C54 C55 120.9(4) yes
C53 C54 C158 118.2(4) yes
C55 C54 C158 120.9(3) yes
C54 C55 C56 118.3(4) yes
C54 C55 H551 120.7 no
C56 C55 H551 120.9 no
C55 C56 C57 120.4(4) yes
C55 C56 C59 121.5(4) yes
C57 C56 C59 118.1(4) yes
C56 C57 C52 122.3(4) yes
C56 C57 H571 118.3 no
C52 C57 H571 119.4 no
C56 C59 F10 112.4(5) yes
C56 C59 F11 112.6(5) yes
F10 C59 F11 103.4(5) yes
C56 C59 F12 112.7(5) yes
F10 C59 F12 107.2(5) yes
F11 C59 F12 107.9(5) yes
B1 C60 C61 124.2(3) yes
B1 C60 C65 119.2(3) yes
C61 C60 C65 116.0(3) yes
C60 C61 C62 121.9(3) yes
C60 C61 H611 119.3 no
C62 C61 H611 118.8 no
C61 C62 C63 121.4(4) yes
C61 C62 C66 120.0(3) yes
C63 C62 C66 118.4(4) yes
C62 C63 C64 117.8(4) yes
C62 C63 H631 121.2 no
C64 C63 H631 121.0 no
C63 C64 C65 120.9(4) yes
C63 C64 C67 120.2(5) yes
C65 C64 C67 118.9(4) yes
C60 C65 C64 122.0(4) yes
C60 C65 H651 119.2 no
C64 C65 H651 118.8 no
C62 C66 F13 112.8(4) yes
C62 C66 F14 113.4(4) yes
F13 C66 F14 107.1(4) yes
C62 C66 F15 111.2(3) yes
F13 C66 F15 105.3(4) yes
F14 C66 F15 106.5(4) yes
C64 C67 F16 109.5(7) yes
C64 C67 F17 112.8(6) yes
F16 C67 F17 112.2(7) yes
C64 C67 F18 110.4(6) yes
F16 C67 F18 106.2(6) yes
F17 C67 F18 105.4(7) yes
B1 C68 C69 122.1(4) yes
B1 C68 C73 121.6(4) yes
C69 C68 C73 115.7(4) yes
C68 C69 C70 122.4(4) yes
C68 C69 H691 118.6 no
C70 C69 H691 119.0 no
C69 C70 C71 121.0(4) yes
C69 C70 C74 120.7(4) yes
C71 C70 C74 118.3(4) yes
C70 C71 C72 116.5(4) yes
C70 C71 H711 121.0 no
C72 C71 H711 122.4 no
C71 C72 C73 122.5(4) yes
C71 C72 C75 113.8(4) yes
C73 C72 C75 123.6(4) yes
C71 C72 C73 122.5(4) yes
C71 C72 C175 123.2(4) yes
C73 C72 C175 114.2(4) yes
C68 C73 C72 121.8(4) yes
C68 C73 H731 118.9 no
C72 C73 H731 119.3 no
C70 C74 F19 112.1(4) yes
C70 C74 F20 112.8(4) yes
F19 C74 F20 106.0(5) yes
C70 C74 F21 113.2(4) yes
F19 C74 F21 104.9(4) yes
F20 C74 F21 107.2(4) yes
C54 C58 F7 109.50(9) yes
C54 C58 F8 109.49(9) yes
F7 C58 F8 109.43(9) yes
C54 C58 F9 109.53(9) yes
F7 C58 F9 109.44(9) yes
F8 C58 F9 109.44(9) yes
C54 C158 F107 109.54(9) yes
C54 C158 F108 109.46(9) yes
F107 C158 F108 109.44(9) yes
C54 C158 F109 109.51(9) yes
F107 C158 F109 109.43(9) yes
F108 C158 F109 109.44(9) yes
C72 C75 F22 109.46(9) yes
C72 C75 F23 109.58(9) yes
F22 C75 F23 109.44(9) yes
C72 C75 F24 109.46(9) yes
F22 C75 F24 109.46(9) yes
F23 C75 F24 109.43(9) yes
C72 C175 F122 109.46(9) yes
C72 C175 F123 109.55(9) yes
F122 C175 F123 109.43(9) yes
C72 C175 F124 109.45(9) yes
F122 C175 F124 109.48(9) yes
F123 C175 F124 109.46(9) yes
C76 B2 C84 114.8(3) yes
C76 B2 C92 111.9(3) yes
C84 B2 C92 105.8(3) yes
C76 B2 C100 103.4(3) yes
C84 B2 C100 110.5(3) yes
C92 B2 C100 110.5(3) yes
B2 C76 C77 125.8(3) yes
B2 C76 C81 118.5(3) yes
C77 C76 C81 115.4(3) yes
C76 C77 C78 122.3(4) yes
C76 C77 H771 118.8 no
C78 C77 H771 118.9 no
C77 C78 C79 121.4(4) yes
C77 C78 C82 121.1(4) yes
C79 C78 C82 117.5(4) yes
C78 C79 C80 117.3(4) yes
C78 C79 H791 120.7 no
C80 C79 H791 122.0 no
C79 C80 C81 120.6(4) yes
C79 C80 C83 119.2(4) yes
C81 C80 C83 120.1(4) yes
C76 C81 C80 122.9(4) yes
C76 C81 H811 118.5 no
C80 C81 H811 118.6 no
C78 C82 F25 112.2(4) yes
C78 C82 F26 112.9(4) yes
F25 C82 F26 105.6(4) yes
C78 C82 F27 112.9(4) yes
F25 C82 F27 106.0(4) yes
F26 C82 F27 106.7(4) yes
C80 C83 F28 113.0(4) yes
C80 C83 F29 111.9(4) yes
F28 C83 F29 106.4(4) yes
C80 C83 F30 113.1(4) yes
F28 C83 F30 105.8(4) yes
F29 C83 F30 106.0(4) yes
B2 C84 C85 122.4(4) yes
B2 C84 C89 121.3(3) yes
C85 C84 C89 116.0(3) yes
C84 C85 C86 122.7(4) yes
C84 C85 H851 120.0 no
C86 C85 H851 117.3 no
C85 C86 C87 120.2(4) yes
C85 C86 C90 118.8(5) yes
C87 C86 C90 121.0(4) yes
C86 C87 C88 118.1(4) yes
C86 C87 H871 120.6 no
C88 C87 H871 121.3 no
C87 C88 C89 121.6(4) yes
C87 C88 C91 118.8(4) yes
C89 C88 C91 119.5(4) yes
C84 C89 C88 121.4(4) yes
C84 C89 H891 118.6 no
C88 C89 H891 120.0 no
C86 C90 F31 112.4(5) yes
C86 C90 F32 111.4(5) yes
F31 C90 F32 106.4(6) yes
C86 C90 F33 113.3(5) yes
F31 C90 F33 107.3(6) yes
F32 C90 F33 105.5(5) yes
C88 C91 F34 115.5(5) yes
C88 C91 F35 109.4(5) yes
F34 C91 F35 97.2(6) yes
C88 C91 F36 115.4(4) yes
F34 C91 F36 117.4(6) yes
F35 C91 F36 98.1(5) yes
B2 C92 C93 119.1(3) yes
B2 C92 C97 124.8(3) yes
C93 C92 C97 116.1(4) yes
C92 C93 C94 121.6(4) yes
C92 C93 H931 119.7 no
C94 C93 H931 118.7 no
C93 C94 C95 121.6(4) yes
C93 C94 C98 120.2(5) yes
C95 C94 C98 118.0(4) yes
C94 C95 C96 117.4(4) yes
C94 C95 H951 121.6 no
C96 C95 H951 121.0 no
C95 C96 C97 120.9(4) yes
C95 C96 C99 117.7(4) yes
C97 C96 C99 119.7(4) yes
C95 C96 C97 120.9(4) yes
C95 C96 C199 117.3(3) yes
C97 C96 C199 121.7(3) yes
C96 C97 C92 122.4(4) yes
C96 C97 H971 118.7 no
C92 C97 H971 118.9 no
C94 C98 F37 112.5(4) yes
C94 C98 F38 112.5(5) yes
F37 C98 F38 106.2(5) yes
C94 C98 F39 112.4(5) yes
F37 C98 F39 106.5(6) yes
F38 C98 F39 106.2(5) yes
B2 C100 C101 119.8(3) yes
B2 C100 C105 124.8(3) yes
C101 C100 C105 115.1(3) yes
C100 C101 C102 123.1(4) yes
C100 C101 H1011 118.7 no
C102 C101 H1011 118.1 no
C101 C102 C103 120.2(4) yes
C101 C102 C106 120.8(5) yes
C103 C102 C106 119.0(5) yes
C102 C103 C104 118.5(4) yes
C102 C103 H1031 121.1 no
C104 C103 H1031 120.4 no
C103 C104 C105 120.3(4) yes
C103 C104 C107 119.6(4) yes
C105 C104 C107 120.1(4) yes
C100 C105 C104 122.6(4) yes
C100 C105 H1051 119.0 no
C104 C105 H1051 118.4 no
C102 C106 F43 116.2(6) yes
C102 C106 F44 111.0(5) yes
F43 C106 F44 101.6(6) yes
C102 C106 F45 113.6(5) yes
F43 C106 F45 110.3(6) yes
F44 C106 F45 102.8(6) yes
C104 C107 F46 113.6(5) yes
C104 C107 F47 112.8(4) yes
F46 C107 F47 108.1(5) yes
C104 C107 F48 111.8(5) yes
F46 C107 F48 104.9(5) yes
F47 C107 F48 105.0(5) yes
C96 C99 F40 109.46(9) yes
C96 C99 F41 109.44(9) yes
F40 C99 F41 109.49(9) yes
C96 C99 F42 109.56(9) yes
F40 C99 F42 109.43(9) yes
F41 C99 F42 109.44(9) yes
C96 C199 F140 109.39(9) yes
C96 C199 F141 109.56(9) yes
F140 C199 F141 109.46(9) yes
C96 C199 F142 109.59(9) yes
F140 C199 F142 109.50(9) yes
F141 C199 F142 109.33(9) yes
Cl5 C109 Cl6 109.56(10) yes
Cl5 C109 H1091 111.8 no
Cl6 C109 H1091 108.5 no
Cl5 C109 H1092 108.6 no
Cl6 C109 H1092 106.5 no
H1091 C109 H1092 111.7 no
Cl105 C209 Cl106 109.52(10) yes
Cl105 C209 H2091 108.6 no
Cl106 C209 H2091 108.5 no
Cl105 C209 H2092 110.5 no
Cl106 C209 H2092 109.8 no
H2091 C209 H2092 109.9 no

loop_
_geom_bond_atom_site_label_1
_geom_bond_atom_site_label_2
_geom_bond_distance
_geom_bond_publ_flag
Ir1 Ir2 2.6443(2) yes
Ir1 P1 2.2009(15) yes
Ir1 N1 2.074(4) yes
Ir1 Cl1 2.6121(14) yes
Ir1 H1 1.507 no
Ir1 H2 1.758 no
Ir1 H4 2.092 no
Ir2 P2 2.1844(15) yes
Ir2 N2 2.084(5) yes
Ir2 H2 1.958 no
Ir2 H3 1.503 no
Ir2 H4 1.728 no
Ir2 Cl3 2.519(6) yes
P1 O2 1.615(4) yes
P1 C10 1.797(6) yes
P1 C16 1.797(6) yes
P2 O4 1.606(4) yes
P2 C31 1.811(7) yes
P2 C37 1.820(6) yes
N1 C1 1.502(7) yes
N1 C6 1.296(7) yes
N2 C22 1.500(6) yes
N2 C27 1.259(7) yes
O1 C5 1.472(6) yes
O1 C6 1.337(7) yes
O2 C7 1.461(7) yes
O3 C26 1.460(5) yes
O3 C27 1.329(6) yes
O4 C28 1.425(7) yes
C1 C2 1.531(6) yes
C1 C5 1.520(7) yes
C1 H11 0.964 no
C2 C3 1.530(6) yes
C2 C4 1.522(7) yes
C2 H21 0.965 no
C3 H31 0.951 no
C3 H32 0.959 no
C3 H33 0.944 no
C4 H41 0.960 no
C4 H42 0.962 no
C4 H43 0.960 no
C5 H51 0.968 no
C5 H52 0.965 no
C6 C7 1.512(9) yes
C7 C8 1.495(10) yes
C7 C9 1.529(10) yes
C8 H81 0.972 no
C8 H82 0.970 no
C8 H83 0.965 no
C9 H91 0.944 no
C9 H92 0.959 no
C9 H93 0.957 no
C10 C11 1.395(8) yes
C10 C15 1.398(8) yes
C11 C12 1.389(8) yes
C11 H111 0.912 no
C12 C13 1.380(9) yes
C12 H121 0.926 no
C13 C14 1.392(9) yes
C13 H131 0.935 no
C14 C15 1.381(8) yes
C14 H141 0.924 no
C15 H151 0.912 no
C16 C17 1.393(8) yes
C16 C21 1.394(8) yes
C17 C18 1.401(9) yes
C17 H171 0.910 no
C18 C19 1.378(9) yes
C18 H181 0.911 no
C19 C20 1.380(9) yes
C19 H191 0.933 no
C20 C21 1.379(8) yes
C20 H201 0.920 no
C21 H211 0.916 no
C22 C23 1.517(7) yes
C22 C26 1.546(6) yes
C22 H221 0.975 no
C23 C24 1.524(6) yes
C23 C25 1.519(7) yes
C23 H231 0.972 no
C24 H241 0.965 no
C24 H242 0.952 no
C24 H243 0.963 no
C25 H251 0.955 no
C25 H252 0.968 no
C25 H253 0.946 no
C26 H261 0.960 no
C26 H262 0.971 no
C27 C28 1.521(8) yes
C28 C29 1.520(10) yes
C28 C30 1.539(9) yes
C29 H291 0.949 no
C29 H292 0.951 no
C29 H293 0.948 no
C30 H301 0.971 no
C30 H302 0.974 no
C30 H303 0.958 no
C31 C32 1.390(10) yes
C31 C36 1.400(9) yes
C32 C33 1.390(12) yes
C32 H321 0.932 no
C33 C34 1.373(12) yes
C33 H331 0.926 no
C34 C35 1.375(12) yes
C34 H341 0.925 no
C35 C36 1.377(11) yes
C35 H351 0.914 no
C36 H361 0.908 no
C37 C38 1.412(8) yes
C37 C42 1.351(9) yes
C38 C39 1.379(9) yes
C38 H381 0.932 no
C39 C40 1.363(11) yes
C39 H391 0.926 no
C40 C41 1.368(10) yes
C40 H401 0.937 no
C41 C42 1.424(9) yes
C41 H411 0.930 no
C42 H421 0.918 no
C43 Cl1 1.823(5) yes
C43 Cl2 1.728(5) yes
C43 H431 0.941 no
C43 H432 0.927 no
C110 Cl3 1.825(8) yes
C110 Cl4 1.789(8) yes
C110 H1101 0.950 no
C110 H1102 0.950 no
C210 Cl103 1.772(8) yes
C210 Cl104 1.766(8) yes
C210 H2101 0.950 no
C210 H2102 0.950 no
B1 C44 1.633(6) yes
B1 C52 1.644(6) yes
B1 C60 1.636(6) yes
B1 C68 1.632(6) yes
C44 C45 1.393(5) yes
C44 C49 1.405(5) yes
C45 C46 1.393(5) yes
C45 H451 0.917 no
C46 C47 1.387(6) yes
C46 C50 1.490(6) yes
C47 C48 1.391(6) yes
C47 H471 0.939 no
C48 C49 1.388(6) yes
C48 C51 1.493(7) yes
C49 H491 0.936 no
C50 F1 1.333(6) yes
C50 F2 1.340(7) yes
C50 F3 1.324(5) yes
C51 F4 1.302(7) yes
C51 F5 1.337(8) yes
C51 F6 1.316(8) yes
C52 C53 1.403(5) yes
C52 C57 1.400(6) yes
C53 C54 1.389(6) yes
C53 H531 0.927 no
C54 C55 1.399(7) yes
C54 C58 1.563(6) yes
C54 C55 1.399(7) yes
C54 C158 1.561(6) yes
C55 C56 1.384(6) yes
C55 H551 0.922 no
C56 C57 1.404(6) yes
C56 C59 1.492(7) yes
C57 H571 0.947 no
C59 F10 1.338(7) yes
C59 F11 1.346(8) yes
C59 F12 1.321(6) yes
C60 C61 1.391(6) yes
C60 C65 1.407(5) yes
C61 C62 1.390(5) yes
C61 H611 0.923 no
C62 C63 1.389(6) yes
C62 C66 1.503(6) yes
C63 C64 1.381(7) yes
C63 H631 0.907 no
C64 C65 1.394(6) yes
C64 C67 1.538(8) yes
C65 H651 0.940 no
C66 F13 1.326(5) yes
C66 F14 1.324(5) yes
C66 F15 1.332(5) yes
C67 F16 1.307(10) yes
C67 F17 1.298(9) yes
C67 F18 1.344(8) yes
C68 C69 1.398(6) yes
C68 C73 1.403(6) yes
C69 C70 1.392(6) yes
C69 H691 0.929 no
C70 C71 1.397(6) yes
C70 C74 1.492(6) yes
C71 C72 1.388(7) yes
C71 H711 0.925 no
C72 C73 1.377(6) yes
C72 C75 1.589(6) yes
C72 C73 1.377(6) yes
C72 C175 1.572(6) yes
C73 H731 0.911 no
C74 F19 1.349(7) yes
C74 F20 1.338(6) yes
C74 F21 1.333(6) yes
C58 F7 1.300(8) yes
C58 F8 1.288(7) yes
C58 F9 1.315(8) yes
C158 F107 1.311(8) yes
C158 F108 1.280(8) yes
C158 F109 1.299(7) yes
C75 F22 1.301(8) yes
C75 F23 1.337(8) yes
C75 F24 1.300(7) yes
C175 F122 1.295(9) yes
C175 F123 1.332(9) yes
C175 F124 1.312(8) yes
B2 C76 1.631(6) yes
B2 C84 1.639(5) yes
B2 C92 1.645(5) yes
B2 C100 1.639(6) yes
C76 C77 1.393(5) yes
C76 C81 1.411(5) yes
C77 C78 1.391(5) yes
C77 H771 0.929 no
C78 C79 1.389(6) yes
C78 C82 1.498(6) yes
C79 C80 1.403(6) yes
C79 H791 0.918 no
C80 C81 1.378(6) yes
C80 C83 1.497(6) yes
C81 H811 0.923 no
C82 F25 1.329(5) yes
C82 F26 1.335(5) yes
C82 F27 1.327(6) yes
C83 F28 1.332(6) yes
C83 F29 1.331(6) yes
C83 F30 1.331(5) yes
C84 C85 1.394(5) yes
C84 C89 1.401(6) yes
C85 C86 1.398(6) yes
C85 H851 0.930 no
C86 C87 1.385(7) yes
C86 C90 1.495(7) yes
C87 C88 1.381(7) yes
C87 H871 0.931 no
C88 C89 1.395(6) yes
C88 C91 1.482(7) yes
C89 H891 0.923 no
C90 F31 1.318(9) yes
C90 F32 1.341(8) yes
C90 F33 1.324(7) yes
C91 F34 1.284(6) yes
C91 F35 1.379(9) yes
C91 F36 1.314(7) yes
C92 C93 1.390(6) yes
C92 C97 1.383(5) yes
C93 C94 1.390(6) yes
C93 H931 0.946 no
C94 C95 1.374(8) yes
C94 C98 1.493(7) yes
C95 C96 1.384(8) yes
C95 H951 0.930 no
C96 C97 1.387(5) yes
C96 C99 1.579(7) yes
C96 C97 1.387(5) yes
C96 C199 1.562(5) yes
C97 H971 0.934 no
C98 F37 1.355(8) yes
C98 F38 1.333(7) yes
C98 F39 1.321(8) yes
C100 C101 1.411(5) yes
C100 C105 1.405(5) yes
C101 C102 1.379(6) yes
C101 H1011 0.922 no
C102 C103 1.392(7) yes
C102 C106 1.481(7) yes
C103 C104 1.400(7) yes
C103 H1031 0.921 no
C104 C105 1.387(6) yes
C104 C107 1.490(7) yes
C105 H1051 0.923 no
C106 F43 1.303(8) yes
C106 F44 1.338(8) yes
C106 F45 1.304(8) yes
C107 F46 1.324(7) yes
C107 F47 1.329(7) yes
C107 F48 1.343(8) yes
C99 F40 1.324(9) yes
C99 F41 1.309(8) yes
C99 F42 1.331(9) yes
C199 F140 1.307(6) yes
C199 F141 1.314(5) yes
C199 F142 1.312(6) yes
C109 Cl5 1.783(7) yes
C109 Cl6 1.767(7) yes
C109 H1091 0.984 no
C109 H1092 0.974 no
C209 Cl105 1.791(8) yes
C209 Cl106 1.785(8) yes
C209 H2091 0.970 no
C209 H2092 0.971 no
